data_7226222
loop_
_publ_author_name
'Prasannan, Dijo'
'Raghav, Darpan'
'Subramaniam, Sujatha'
'Hareendrakrishna kumar, Haritha'
'K, Rathinasamy'
'Arunkumar, Chellaiah'

_publ_section_title
;
 Synthesis, structure, photophysical, electrochemical properties and
 antibacterial activity of brominated BODIPYs
;
_journal_name_full 'RSC Adv.'
_journal_paper_doi 10.1039/C6RA12258B
_journal_year 2016
_chemical_formula_sum 'C15.33 H11.33 B Cl F2 N2'
_chemical_formula_weight 307.86
_space_group_crystal_system triclinic
_space_group_IT_number 2
_space_group_name_Hall '-P 1'
_space_group_name_H-M_alt 'P -1'
_symmetry_space_group_name_Hall '-P 1'
_symmetry_space_group_name_H-M 'P -1'
_atom_sites_solution_hydrogens geom
_audit_creation_method SHELXL-2014/7
_audit_update_record
;
2015-10-30 deposited with the CCDC.
2016-08-08 downloaded from the CCDC.
;
_cell_angle_alpha 80.058(3)
_cell_angle_beta 89.870(3)
_cell_angle_gamma 72.418(3)
_cell_formula_units_Z 6
_cell_length_a 8.1738(5)
_cell_length_b 10.1538(6)
_cell_length_c 27.9370(17)
_cell_measurement_reflns_used 9887
_cell_measurement_temperature 293(2)
_cell_measurement_theta_max 23.1
_cell_measurement_theta_min 2.2
_cell_volume 2174.1(2)
_computing_cell_refinement 'APEX2/SAINT (Bruker, 2004)'
_computing_data_collection 'APEX2 (Bruker, 2004)'
_computing_data_reduction 'SAINT/XPREP (Bruker, 2004)'
_computing_molecular_graphics 'ORTEP3 (Farrugia, 1997) and Mercury (Bruno et al., 2002)'
_computing_publication_material 'SHELXL-2014 (Sheldrick, 2014)'
_computing_structure_refinement 'SHELXL-2014 (Sheldrick, 2014)'
_computing_structure_solution 'SIR92 (Altornare et al., 1993)'
_diffrn_ambient_temperature 293(2)
_diffrn_measured_fraction_theta_full 0.999
_diffrn_measured_fraction_theta_max 0.999
_diffrn_measurement_device_type 'Bruker axs kappa apex2 CCD Diffractometer'
_diffrn_measurement_method '\w and \f scan'
_diffrn_radiation_type MoK\a
_diffrn_radiation_wavelength 0.71073
_diffrn_reflns_av_R_equivalents 0.0392
_diffrn_reflns_av_unetI/netI 0.0287
_diffrn_reflns_Laue_measured_fraction_full 0.999
_diffrn_reflns_Laue_measured_fraction_max 0.999
_diffrn_reflns_limit_h_max 9
_diffrn_reflns_limit_h_min -9
_diffrn_reflns_limit_k_max 12
_diffrn_reflns_limit_k_min -12
_diffrn_reflns_limit_l_max 33
_diffrn_reflns_limit_l_min -33
_diffrn_reflns_number 57302
_diffrn_reflns_point_group_measured_fraction_full 0.999
_diffrn_reflns_point_group_measured_fraction_max 0.999
_diffrn_reflns_theta_full 24.997
_diffrn_reflns_theta_max 24.997
_diffrn_reflns_theta_min 2.373
_diffrn_source 'Sealed tube'
_exptl_absorpt_coefficient_mu 0.279
_exptl_absorpt_correction_T_max 0.967
_exptl_absorpt_correction_T_min 0.901
_exptl_absorpt_correction_type multi-scan
_exptl_absorpt_process_details 'SADABS (Bruker, 1999)'
_exptl_crystal_colour brown
_exptl_crystal_density_diffrn 1.411
_exptl_crystal_description block
_exptl_crystal_F_000 944
_exptl_crystal_size_max 0.300
_exptl_crystal_size_mid 0.200
_exptl_crystal_size_min 0.200
_refine_diff_density_max 0.680
_refine_diff_density_min -0.344
_refine_diff_density_rms 0.041
_refine_ls_extinction_coef 0.0058(6)
_refine_ls_extinction_expression Fc^*^=kFc[1+0.001xFc^2^\l^3^/sin(2\q)]^-1/4^
_refine_ls_extinction_method 'SHELXL-2014/7 (Sheldrick 2014'
_refine_ls_goodness_of_fit_ref 1.082
_refine_ls_hydrogen_treatment constr
_refine_ls_matrix_type full
_refine_ls_number_parameters 615
_refine_ls_number_reflns 7632
_refine_ls_number_restraints 183
_refine_ls_restrained_S_all 1.103
_refine_ls_R_factor_all 0.0901
_refine_ls_R_factor_gt 0.0548
_refine_ls_shift/su_max 0.002
_refine_ls_shift/su_mean 0.000
_refine_ls_structure_factor_coef Fsqd
_refine_ls_weighting_details 'w=1/[\s^2^(Fo^2^)+(0.0404P)^2^+2.0832P] where P=(Fo^2^+2Fc^2^)/3'
_refine_ls_weighting_scheme calc
_refine_ls_wR_factor_gt 0.1220
_refine_ls_wR_factor_ref 0.1462
_reflns_Friedel_coverage 0.000
_reflns_number_gt 5222
_reflns_number_total 7632
_reflns_threshold_expression 'I > 2\s(I)'
_cod_data_source_file c6ra12258b2.cif
_cod_data_source_block D6
_cod_database_code 7226222
_shelx_shelxl_version_number 2014/7
_shelx_space_group_comment
;
The symmetry employed for this shelxl refinement is uniquely defined
by the following loop, which should always be used as a source of
symmetry information in preference to the above space-group names.
They are only intended as comments.
;
_shelx_estimated_absorpt_t_min 0.921
_shelx_estimated_absorpt_t_max 0.946

loop_
_space_group_symop_operation_xyz
'x, y, z'
'-x, -y, -z'

loop_
_atom_site_label
_atom_site_type_symbol
_atom_site_fract_x
_atom_site_fract_y
_atom_site_fract_z
_atom_site_U_iso_or_equiv
_atom_site_adp_type
_atom_site_occupancy
_atom_site_site_symmetry_order
_atom_site_calc_flag
_atom_site_refinement_flags_posn
_atom_site_refinement_flags_adp
_atom_site_refinement_flags_occupancy
_atom_site_disorder_assembly
_atom_site_disorder_group
C1 C 0.9987(4) 0.1321(4) 0.45334(12) 0.0601(9) Uani 1 1 d . . . . .
H1 H 1.1130 0.0766 0.4581 0.072 Uiso 1 1 calc R U . . .
C2 C 0.9107(5) 0.2158(4) 0.48505(12) 0.0673(10) Uani 1 1 d . . . . .
H2 H 0.9546 0.2269 0.5143 0.081 Uiso 1 1 calc R U . . .
C3 C 0.7467(4) 0.2793(4) 0.46532(11) 0.0559(8) Uani 1 1 d . . . . .
H3 H 0.6582 0.3408 0.4789 0.067 Uiso 1 1 calc R U . . .
C4 C 0.7362(4) 0.2350(3) 0.42099(10) 0.0430(7) Uani 1 1 d . . . . .
C5 C 0.5996(4) 0.2655(3) 0.38636(10) 0.0415(7) Uani 1 1 d . . . . .
C6 C 0.6226(4) 0.2019(3) 0.34567(10) 0.0462(7) Uani 1 1 d . . . . .
C7 C 0.5125(4) 0.2198(4) 0.30488(12) 0.0644(9) Uani 1 1 d . . . . .
H7 H 0.4002 0.2793 0.2994 0.077 Uiso 1 1 calc R U . . .
C8 C 0.6004(5) 0.1340(5) 0.27482(13) 0.0835(13) Uani 1 1 d . . . . .
H8 H 0.5586 0.1228 0.2453 0.100 Uiso 1 1 calc R U . . .
C9 C 0.7634(5) 0.0665(4) 0.29631(13) 0.0737(11) Uani 1 1 d . . . . .
H9 H 0.8501 0.0030 0.2829 0.088 Uiso 1 1 calc R U . . .
C10 C 0.4319(4) 0.3653(3) 0.39361(10) 0.0457(7) Uani 1 1 d . . . . .
C11 C 0.4222(4) 0.4961(3) 0.40375(11) 0.0545(8) Uani 1 1 d . . . . .
H11 H 0.5221 0.5209 0.4061 0.065 Uiso 1 1 calc R U . . .
C12 C 0.2669(5) 0.5894(4) 0.41036(13) 0.0692(10) Uani 1 1 d . . . . .
H12 H 0.2615 0.6769 0.4174 0.083 Uiso 1 1 calc R U . . .
C13 C 0.1210(5) 0.5537(4) 0.40663(14) 0.0786(12) Uani 1 1 d . . . . .
H13 H 0.0157 0.6175 0.4110 0.094 Uiso 1 1 calc R U . . .
C14 C 0.1261(4) 0.4252(4) 0.39654(14) 0.0729(11) Uani 1 1 d . . . . .
H14 H 0.0250 0.4020 0.3944 0.087 Uiso 1 1 calc R U . . .
C15 C 0.2820(4) 0.3302(3) 0.38960(12) 0.0560(8) Uani 1 1 d . . . . .
H15 H 0.2861 0.2433 0.3823 0.067 Uiso 1 1 calc R U . . .
C16 C 0.8903(6) 0.4023(5) 0.27331(15) 0.0924(14) Uani 1 1 d . . . . .
H16 H 0.9259 0.3137 0.2929 0.111 Uiso 1 1 calc R U . . .
C17 C 0.7743(7) 0.5175(5) 0.28623(15) 0.0946(14) Uani 1 1 d . . . . .
H17 H 0.7176 0.5206 0.3151 0.114 Uiso 1 1 calc R U . . .
C18 C 0.7576(5) 0.6277(4) 0.24847(12) 0.0662(9) Uani 1 1 d . . . . .
H18 H 0.6878 0.7197 0.2470 0.079 Uiso 1 1 calc R U . . .
C19 C 0.8650(4) 0.5756(3) 0.21269(11) 0.0499(8) Uani 1 1 d . . . . .
C20 C 0.8899(4) 0.6384(3) 0.16581(10) 0.0435(7) Uani 1 1 d . . . . .
C21 C 0.9923(4) 0.5586(3) 0.13471(12) 0.0502(8) Uani 1 1 d . . . . .
C22 C 1.0380(5) 0.5938(4) 0.08711(13) 0.0667(10) Uani 1 1 d . . . . .
H22 H 1.0044 0.6829 0.0679 0.080 Uiso 1 1 calc R U . . .
C23 C 1.1412(6) 0.4734(5) 0.07383(17) 0.0852(13) Uani 1 1 d . . . . .
H23 H 1.1906 0.4651 0.0440 0.102 Uiso 1 1 calc R U . . .
C24 C 1.1578(5) 0.3668(5) 0.11322(18) 0.0824(12) Uani 1 1 d . . . . .
H24 H 1.2217 0.2735 0.1139 0.099 Uiso 1 1 calc R U . . .
C25 C 0.8041(4) 0.7902(3) 0.14942(10) 0.0430(7) Uani 1 1 d . . . . .
C26 C 0.8207(4) 0.8879(3) 0.17661(11) 0.0510(8) Uani 1 1 d . . . . .
H26 H 0.8874 0.8584 0.2057 0.061 Uiso 1 1 calc R U . . .
C27 C 0.7382(4) 1.0290(3) 0.16057(13) 0.0610(9) Uani 1 1 d . . . . .
H27 H 0.7517 1.0944 0.1785 0.073 Uiso 1 1 calc R U . . .
C28 C 0.6362(4) 1.0735(4) 0.11818(14) 0.0661(10) Uani 1 1 d . . . . .
H28 H 0.5796 1.1686 0.1078 0.079 Uiso 1 1 calc R U . . .
C29 C 0.6180(4) 0.9778(4) 0.09136(13) 0.0614(9) Uani 1 1 d . . . . .
H29 H 0.5478 1.0080 0.0629 0.074 Uiso 1 1 calc R U . . .
C30 C 0.7027(4) 0.8370(3) 0.10608(11) 0.0514(8) Uani 1 1 d . . . . .
H30 H 0.6923 0.7729 0.0871 0.062 Uiso 1 1 calc R U . . .
C31 C 0.5902(4) 0.5000(3) 0.07695(12) 0.0570(8) Uani 1 1 d . . . . .
H31 H 0.6328 0.4680 0.0488 0.068 Uiso 1 1 calc R U . . .
C32 C 0.6418(4) 0.4276(3) 0.12351(13) 0.0574(8) Uani 1 1 d . . . . .
H32 H 0.7241 0.3402 0.1321 0.069 Uiso 1 1 calc R U . . .
C33 C 0.5493(4) 0.5082(3) 0.15479(11) 0.0487(7) Uani 1 1 d . . . . .
H33 H 0.5566 0.4853 0.1886 0.058 Uiso 1 1 calc R U . . .
C34 C 0.4413(4) 0.6320(3) 0.12634(10) 0.0406(6) Uani 1 1 d . . . . .
C35 C 0.3301(3) 0.7539(3) 0.13887(10) 0.0378(6) Uani 1 1 d . . . . .
C36 C 0.2493(4) 0.8691(3) 0.10268(10) 0.0404(6) Uani 1 1 d . . . . .
C37 C 0.1316(4) 1.0005(3) 0.10495(11) 0.0500(7) Uani 1 1 d . . . . .
H37 H 0.0869 1.0320 0.1330 0.060 Uiso 1 1 calc R U . . .
C38 C 0.0941(4) 1.0744(3) 0.05819(12) 0.0617(9) Uani 1 1 d . . . . .
H38 H 0.0200 1.1651 0.0487 0.074 Uiso 1 1 calc R U . . .
C39 C 0.1873(4) 0.9883(3) 0.02809(12) 0.0578(8) Uani 1 1 d . . . . .
H39 H 0.1854 1.0129 -0.0056 0.069 Uiso 1 1 calc R U . . .
C40 C 0.3014(3) 0.7628(3) 0.19054(10) 0.0420(7) Uani 1 1 d . . . . .
C41 C 0.2615(4) 0.6563(3) 0.22179(10) 0.0497(7) Uani 1 1 d . . . . .
H41 H 0.2572 0.5765 0.2104 0.060 Uiso 1 1 calc R U . . .
C42 C 0.2282(4) 0.6675(4) 0.26954(12) 0.0652(9) Uani 1 1 d . . . . .
H42 H 0.2003 0.5961 0.2902 0.078 Uiso 1 1 calc R U . . .
C43 C 0.2364(5) 0.7856(4) 0.28674(12) 0.0745(11) Uani 1 1 d . . . . .
H43 H 0.2139 0.7933 0.3190 0.089 Uiso 1 1 calc R U . . .
C44 C 0.2774(5) 0.8910(4) 0.25647(12) 0.0687(10) Uani 1 1 d . . . . .
H44 H 0.2827 0.9701 0.2681 0.082 Uiso 1 1 calc R U . . .
C45 C 0.3108(4) 0.8798(3) 0.20852(11) 0.0529(8) Uani 1 1 d . . . . .
H45 H 0.3398 0.9511 0.1882 0.064 Uiso 1 1 calc R U . . .
B1 B 0.9396(4) 0.0583(4) 0.37343(13) 0.0486(8) Uani 1 1 d . . . . .
B2 B 1.0645(6) 0.3305(4) 0.20091(18) 0.0688(12) Uani 1 1 d . . . . .
B3 B 0.3918(5) 0.7378(4) 0.03351(12) 0.0499(9) Uani 1 1 d . . . . .
N1 N 0.8957(3) 0.1424(2) 0.41479(8) 0.0452(6) Uani 1 1 d . . . . .
N2 N 0.7791(3) 0.1050(3) 0.33898(9) 0.0510(6) Uani 1 1 d . . . . .
N3 N 0.9455(4) 0.4330(3) 0.22926(10) 0.0620(7) Uani 1 1 d . . . . .
N4 N 1.0707(3) 0.4149(3) 0.14999(11) 0.0592(7) Uani 1 1 d . . . . .
N5 N 0.4705(3) 0.6226(2) 0.07783(8) 0.0436(6) Uani 1 1 d . . . . .
N6 N 0.2809(3) 0.8647(2) 0.05386(8) 0.0443(6) Uani 1 1 d . . . . .
F1 F 0.9808(3) -0.08390(19) 0.39206(7) 0.0693(6) Uani 1 1 d . . . . .
F2 F 1.0767(2) 0.0847(2) 0.34918(7) 0.0699(6) Uani 1 1 d . . . . .
F3 F 1.2263(3) 0.2790(3) 0.22325(10) 0.1170(10) Uani 1 1 d . . . . .
F4 F 1.0010(3) 0.2210(2) 0.19727(9) 0.0951(8) Uani 1 1 d . . . . .
F5 F 0.5205(3) 0.7710(2) 0.00685(7) 0.0762(6) Uani 1 1 d . . . . .
F6 F 0.2899(3) 0.6949(2) 0.00397(7) 0.0745(6) Uani 1 1 d . . . . .
C46 C 0.3663(11) 0.1677(11) 0.5906(4) 0.085(3) Uani 0.482(3) 1 d D U P A 1
H46 H 0.3026 0.0995 0.5916 0.101 Uiso 0.482(3) 1 calc R U P A 1
Cl1 Cl 0.3191(19) 0.2805(9) 0.5344(5) 0.122(3) Uani 0.482(3) 1 d D U P A 1
Cl2 Cl 0.5839(4) 0.0765(4) 0.59957(19) 0.1130(13) Uani 0.482(3) 1 d D U P A 1
Cl3 Cl 0.3085(3) 0.2560(3) 0.63861(9) 0.1013(10) Uani 0.482(3) 1 d D U P A 1
C46' C 0.3672(16) 0.1523(11) 0.5619(4) 0.107(4) Uani 0.518(3) 1 d D U P A 2
H46' H 0.2619 0.1337 0.5737 0.128 Uiso 0.518(3) 1 calc R U P A 2
Cl1' Cl 0.3092(16) 0.3257(8) 0.5316(5) 0.0910(14) Uani 0.518(3) 1 d D U P A 2
Cl2' Cl 0.4972(9) 0.1346(6) 0.6116(2) 0.197(3) Uani 0.518(3) 1 d D U P A 2
Cl3' Cl 0.4502(5) 0.0397(3) 0.52375(15) 0.1542(15) Uani 0.518(3) 1 d D U P A 2

loop_
_atom_site_aniso_label
_atom_site_aniso_U_11
_atom_site_aniso_U_22
_atom_site_aniso_U_33
_atom_site_aniso_U_23
_atom_site_aniso_U_13
_atom_site_aniso_U_12
C1 0.0506(19) 0.076(2) 0.0500(19) -0.0077(17) -0.0092(15) -0.0157(17)
C2 0.067(2) 0.090(3) 0.0453(19) -0.0171(18) -0.0088(17) -0.023(2)
C3 0.060(2) 0.064(2) 0.0452(18) -0.0156(16) 0.0044(15) -0.0189(17)
C4 0.0467(17) 0.0430(16) 0.0390(15) -0.0070(13) 0.0031(13) -0.0137(14)
C5 0.0432(16) 0.0374(15) 0.0406(15) -0.0027(12) 0.0017(12) -0.0097(13)
C6 0.0435(17) 0.0482(17) 0.0426(16) -0.0101(14) -0.0010(13) -0.0065(14)
C7 0.0495(19) 0.083(3) 0.053(2) -0.0214(18) -0.0074(15) -0.0044(18)
C8 0.064(2) 0.123(3) 0.059(2) -0.043(2) -0.0126(18) -0.005(2)
C9 0.062(2) 0.095(3) 0.061(2) -0.041(2) 0.0004(18) -0.004(2)
C10 0.0464(17) 0.0433(17) 0.0416(16) -0.0053(13) 0.0046(13) -0.0062(14)
C11 0.061(2) 0.0490(19) 0.0502(18) -0.0120(15) 0.0087(15) -0.0110(16)
C12 0.079(3) 0.050(2) 0.069(2) -0.0142(17) 0.017(2) -0.0031(19)
C13 0.065(3) 0.066(3) 0.082(3) -0.011(2) 0.021(2) 0.011(2)
C14 0.045(2) 0.079(3) 0.084(3) -0.004(2) 0.0109(18) -0.0086(19)
C15 0.0465(19) 0.0521(19) 0.065(2) -0.0085(16) 0.0039(15) -0.0091(15)
C16 0.123(4) 0.076(3) 0.067(3) 0.023(2) -0.008(3) -0.033(3)
C17 0.133(4) 0.093(3) 0.054(2) 0.008(2) 0.017(2) -0.041(3)
C18 0.075(2) 0.070(2) 0.053(2) -0.0016(18) 0.0038(18) -0.0259(19)
C19 0.0509(18) 0.0474(18) 0.0505(18) 0.0020(14) -0.0099(14) -0.0195(15)
C20 0.0422(16) 0.0439(17) 0.0486(17) -0.0035(14) -0.0082(13) -0.0218(13)
C21 0.0486(18) 0.0471(18) 0.062(2) -0.0148(15) 0.0004(15) -0.0219(15)
C22 0.074(2) 0.072(2) 0.068(2) -0.0210(19) 0.0153(19) -0.037(2)
C23 0.092(3) 0.088(3) 0.096(3) -0.046(3) 0.038(3) -0.041(3)
C24 0.069(3) 0.071(3) 0.119(4) -0.047(3) 0.020(2) -0.023(2)
C25 0.0430(16) 0.0446(17) 0.0433(16) -0.0024(13) 0.0029(13) -0.0196(13)
C26 0.0556(19) 0.0508(19) 0.0496(18) -0.0097(15) 0.0036(14) -0.0202(15)
C27 0.067(2) 0.047(2) 0.073(2) -0.0154(17) 0.0136(18) -0.0207(17)
C28 0.058(2) 0.046(2) 0.086(3) 0.0073(19) 0.0042(19) -0.0134(16)
C29 0.056(2) 0.062(2) 0.061(2) 0.0167(18) -0.0093(16) -0.0269(17)
C30 0.0544(19) 0.055(2) 0.0478(18) 0.0023(15) -0.0029(14) -0.0277(16)
C31 0.062(2) 0.0501(19) 0.063(2) -0.0239(17) 0.0052(16) -0.0148(16)
C32 0.059(2) 0.0395(17) 0.072(2) -0.0120(16) -0.0060(17) -0.0113(15)
C33 0.0532(18) 0.0418(17) 0.0526(18) -0.0069(14) -0.0057(14) -0.0174(14)
C34 0.0459(16) 0.0380(16) 0.0412(16) -0.0065(12) -0.0004(13) -0.0181(13)
C35 0.0373(15) 0.0414(16) 0.0396(15) -0.0084(12) -0.0003(12) -0.0187(13)
C36 0.0435(16) 0.0417(16) 0.0376(15) -0.0067(12) 0.0007(12) -0.0155(13)
C37 0.0506(18) 0.0473(18) 0.0483(18) -0.0098(14) -0.0006(14) -0.0086(14)
C38 0.065(2) 0.0493(19) 0.056(2) -0.0013(16) -0.0074(17) -0.0011(16)
C39 0.064(2) 0.058(2) 0.0448(18) -0.0005(16) -0.0056(15) -0.0130(17)
C40 0.0417(16) 0.0455(17) 0.0377(15) -0.0075(13) -0.0014(12) -0.0118(13)
C41 0.0510(18) 0.0530(19) 0.0430(17) -0.0023(14) -0.0015(14) -0.0165(15)
C42 0.070(2) 0.073(2) 0.0435(19) 0.0037(17) 0.0078(16) -0.0159(19)
C43 0.088(3) 0.083(3) 0.0380(18) -0.0114(19) 0.0022(17) -0.004(2)
C44 0.086(3) 0.063(2) 0.050(2) -0.0214(18) -0.0043(18) -0.007(2)
C45 0.064(2) 0.0486(18) 0.0446(17) -0.0099(14) -0.0031(15) -0.0139(15)
B1 0.0401(19) 0.049(2) 0.049(2) -0.0039(16) 0.0031(15) -0.0051(16)
B2 0.063(3) 0.045(2) 0.091(3) -0.001(2) -0.026(2) -0.012(2)
B3 0.054(2) 0.055(2) 0.0387(18) -0.0114(16) 0.0024(16) -0.0129(18)
N1 0.0409(13) 0.0496(15) 0.0431(14) -0.0062(11) -0.0010(11) -0.0120(11)
N2 0.0475(15) 0.0576(16) 0.0438(14) -0.0170(12) -0.0004(11) -0.0059(12)
N3 0.0732(19) 0.0502(17) 0.0582(17) 0.0063(14) -0.0141(14) -0.0212(15)
N4 0.0514(16) 0.0485(16) 0.082(2) -0.0181(15) -0.0025(14) -0.0177(13)
N5 0.0501(14) 0.0401(14) 0.0433(14) -0.0142(11) 0.0021(11) -0.0142(11)
N6 0.0500(14) 0.0456(14) 0.0357(13) -0.0051(11) -0.0030(11) -0.0131(12)
F1 0.0773(13) 0.0487(11) 0.0694(13) -0.0073(9) -0.0083(10) -0.0024(9)
F2 0.0478(11) 0.0974(15) 0.0597(12) -0.0113(10) 0.0107(9) -0.0169(10)
F3 0.0752(16) 0.117(2) 0.131(2) -0.0143(17) -0.0504(15) 0.0070(14)
F4 0.124(2) 0.0478(12) 0.1134(19) -0.0019(12) -0.0178(15) -0.0331(13)
F5 0.0754(14) 0.0820(14) 0.0572(12) 0.0022(10) 0.0225(10) -0.0117(11)
F6 0.0920(15) 0.0756(13) 0.0552(11) -0.0286(10) -0.0194(10) -0.0150(11)
C46 0.045(4) 0.085(6) 0.126(8) -0.015(6) 0.001(6) -0.025(4)
Cl1 0.093(3) 0.157(8) 0.110(4) -0.028(6) 0.008(3) -0.027(6)
Cl2 0.0631(16) 0.095(2) 0.169(3) -0.031(2) 0.0011(17) -0.0017(14)
Cl3 0.0975(19) 0.113(2) 0.0960(18) -0.0306(15) 0.0031(14) -0.0294(15)
C46' 0.106(6) 0.092(6) 0.121(8) 0.015(7) -0.009(7) -0.046(5)
Cl1' 0.080(3) 0.084(3) 0.104(3) -0.002(2) 0.0053(18) -0.026(2)
Cl2' 0.242(7) 0.190(5) 0.164(4) 0.061(4) -0.103(5) -0.125(5)
Cl3' 0.161(3) 0.096(2) 0.207(4) -0.042(2) 0.024(2) -0.0343(19)

loop_
_atom_type_symbol
_atom_type_description
_atom_type_scat_dispersion_real
_atom_type_scat_dispersion_imag
_atom_type_scat_source
C C 0.0033 0.0016 'International Tables Vol C Tables 4.2.6.8 and 6.1.1.4'
H H 0.0000 0.0000 'International Tables Vol C Tables 4.2.6.8 and 6.1.1.4'
B B 0.0013 0.0007 'International Tables Vol C Tables 4.2.6.8 and 6.1.1.4'
N N 0.0061 0.0033 'International Tables Vol C Tables 4.2.6.8 and 6.1.1.4'
F F 0.0171 0.0103 'International Tables Vol C Tables 4.2.6.8 and 6.1.1.4'
Cl Cl 0.1484 0.1585 'International Tables Vol C Tables 4.2.6.8 and 6.1.1.4'

loop_
_geom_angle_atom_site_label_1
_geom_angle_atom_site_label_2
_geom_angle_atom_site_label_3
_geom_angle
_geom_angle_site_symmetry_3
N1 C1 C2 110.3(3) .
N1 C1 H1 124.9 .
C2 C1 H1 124.9 .
C3 C2 C1 107.1(3) .
C3 C2 H2 126.5 .
C1 C2 H2 126.5 .
C2 C3 C4 107.7(3) .
C2 C3 H3 126.2 .
C4 C3 H3 126.2 .
N1 C4 C3 107.5(3) .
N1 C4 C5 120.7(2) .
C3 C4 C5 131.8(3) .
C6 C5 C4 120.1(3) .
C6 C5 C10 120.4(3) .
C4 C5 C10 119.6(3) .
C5 C6 N2 120.9(3) .
C5 C6 C7 131.4(3) .
N2 C6 C7 107.7(3) .
C8 C7 C6 107.5(3) .
C8 C7 H7 126.3 .
C6 C7 H7 126.3 .
C7 C8 C9 107.2(3) .
C7 C8 H8 126.4 .
C9 C8 H8 126.4 .
N2 C9 C8 110.7(3) .
N2 C9 H9 124.7 .
C8 C9 H9 124.7 .
C11 C10 C15 119.2(3) .
C11 C10 C5 120.4(3) .
C15 C10 C5 120.5(3) .
C12 C11 C10 120.7(3) .
C12 C11 H11 119.7 .
C10 C11 H11 119.7 .
C13 C12 C11 119.7(4) .
C13 C12 H12 120.2 .
C11 C12 H12 120.2 .
C12 C13 C14 121.1(3) .
C12 C13 H13 119.4 .
C14 C13 H13 119.4 .
C13 C14 C15 119.8(4) .
C13 C14 H14 120.1 .
C15 C14 H14 120.1 .
C14 C15 C10 119.6(3) .
C14 C15 H15 120.2 .
C10 C15 H15 120.2 .
N3 C16 C17 111.4(4) .
N3 C16 H16 124.3 .
C17 C16 H16 124.3 .
C16 C17 C18 107.0(4) .
C16 C17 H17 126.5 .
C18 C17 H17 126.5 .
C17 C18 C19 107.1(4) .
C17 C18 H18 126.5 .
C19 C18 H18 126.5 .
N3 C19 C18 108.0(3) .
N3 C19 C20 120.3(3) .
C18 C19 C20 131.6(3) .
C21 C20 C19 120.5(3) .
C21 C20 C25 120.5(3) .
C19 C20 C25 119.0(3) .
C20 C21 N4 120.3(3) .
C20 C21 C22 132.2(3) .
N4 C21 C22 107.5(3) .
C23 C22 C21 107.6(4) .
C23 C22 H22 126.2 .
C21 C22 H22 126.2 .
C22 C23 C24 106.7(4) .
C22 C23 H23 126.6 .
C24 C23 H23 126.6 .
N4 C24 C23 111.0(4) .
N4 C24 H24 124.5 .
C23 C24 H24 124.5 .
C26 C25 C30 118.9(3) .
C26 C25 C20 121.2(3) .
C30 C25 C20 119.8(3) .
C27 C26 C25 120.0(3) .
C27 C26 H26 120.0 .
C25 C26 H26 120.0 .
C28 C27 C26 120.5(3) .
C28 C27 H27 119.8 .
C26 C27 H27 119.8 .
C29 C28 C27 120.0(3) .
C29 C28 H28 120.0 .
C27 C28 H28 120.0 .
C28 C29 C30 120.5(3) .
C28 C29 H29 119.8 .
C30 C29 H29 119.8 .
C29 C30 C25 120.2(3) .
C29 C30 H30 119.9 .
C25 C30 H30 119.9 .
N5 C31 C32 110.6(3) .
N5 C31 H31 124.7 .
C32 C31 H31 124.7 .
C33 C32 C31 107.3(3) .
C33 C32 H32 126.4 .
C31 C32 H32 126.4 .
C32 C33 C34 107.3(3) .
C32 C33 H33 126.3 .
C34 C33 H33 126.3 .
N5 C34 C35 120.5(2) .
N5 C34 C33 107.4(2) .
C35 C34 C33 131.9(3) .
C34 C35 C36 120.2(2) .
C34 C35 C40 119.9(2) .
C36 C35 C40 119.8(2) .
N6 C36 C35 120.5(2) .
N6 C36 C37 107.6(2) .
C35 C36 C37 131.9(3) .
C38 C37 C36 107.6(3) .
C38 C37 H37 126.2 .
C36 C37 H37 126.2 .
C37 C38 C39 106.9(3) .
C37 C38 H38 126.6 .
C39 C38 H38 126.6 .
N6 C39 C38 110.9(3) .
N6 C39 H39 124.6 .
C38 C39 H39 124.6 .
C41 C40 C45 118.8(3) .
C41 C40 C35 120.9(3) .
C45 C40 C35 120.3(3) .
C42 C41 C40 120.6(3) .
C42 C41 H41 119.7 .
C40 C41 H41 119.7 .
C41 C42 C43 119.8(3) .
C41 C42 H42 120.1 .
C43 C42 H42 120.1 .
C44 C43 C42 120.3(3) .
C44 C43 H43 119.9 .
C42 C43 H43 119.9 .
C43 C44 C45 120.0(3) .
C43 C44 H44 120.0 .
C45 C44 H44 120.0 .
C44 C45 C40 120.5(3) .
C44 C45 H45 119.7 .
C40 C45 H45 119.7 .
F2 B1 F1 109.3(3) .
F2 B1 N2 110.4(3) .
F1 B1 N2 110.0(3) .
F2 B1 N1 110.5(3) .
F1 B1 N1 109.8(3) .
N2 B1 N1 106.8(2) .
F3 B2 F4 109.8(3) .
F3 B2 N3 110.3(3) .
F4 B2 N3 110.6(4) .
F3 B2 N4 109.9(4) .
F4 B2 N4 110.0(3) .
N3 B2 N4 106.2(3) .
F5 B3 F6 109.1(3) .
F5 B3 N6 110.9(3) .
F6 B3 N6 109.5(3) .
F5 B3 N5 109.9(3) .
F6 B3 N5 111.2(3) .
N6 B3 N5 106.2(2) .
C1 N1 C4 107.5(2) .
C1 N1 B1 126.6(3) .
C4 N1 B1 125.7(2) .
C9 N2 C6 107.0(3) .
C9 N2 B1 127.3(3) .
C6 N2 B1 125.7(2) .
C16 N3 C19 106.6(3) .
C16 N3 B2 126.8(3) .
C19 N3 B2 126.5(3) .
C24 N4 C21 107.1(3) .
C24 N4 B2 126.7(3) .
C21 N4 B2 126.1(3) .
C31 N5 C34 107.4(2) .
C31 N5 B3 126.1(3) .
C34 N5 B3 126.3(2) .
C39 N6 C36 107.1(2) .
C39 N6 B3 126.6(3) .
C36 N6 B3 126.1(2) .
Cl3 C46 Cl2 107.2(5) .
Cl3 C46 Cl1 112.2(7) .
Cl2 C46 Cl1 111.8(7) .
Cl3 C46 H46 108.5 .
Cl2 C46 H46 108.5 .
Cl1 C46 H46 108.5 .
Cl3' C46' Cl2' 114.7(7) .
Cl3' C46' Cl1' 111.3(7) .
Cl2' C46' Cl1' 108.9(8) .
Cl3' C46' H46' 107.2 .
Cl2' C46' H46' 107.2 .
Cl1' C46' H46' 107.2 .
C46' Cl3' Cl3' 165.3(5) 2_656

loop_
_geom_bond_atom_site_label_1
_geom_bond_atom_site_label_2
_geom_bond_distance
_geom_bond_site_symmetry_2
C1 N1 1.338(4) .
C1 C2 1.383(5) .
C1 H1 0.9300 .
C2 C3 1.369(5) .
C2 H2 0.9300 .
C3 C4 1.400(4) .
C3 H3 0.9300 .
C4 N1 1.389(4) .
C4 C5 1.403(4) .
C5 C6 1.387(4) .
C5 C10 1.476(4) .
C6 N2 1.393(4) .
C6 C7 1.405(4) .
C7 C8 1.361(5) .
C7 H7 0.9300 .
C8 C9 1.384(5) .
C8 H8 0.9300 .
C9 N2 1.335(4) .
C9 H9 0.9300 .
C10 C11 1.385(4) .
C10 C15 1.385(4) .
C11 C12 1.369(5) .
C11 H11 0.9300 .
C12 C13 1.357(5) .
C12 H12 0.9300 .
C13 C14 1.370(5) .
C13 H13 0.9300 .
C14 C15 1.383(4) .
C14 H14 0.9300 .
C15 H15 0.9300 .
C16 N3 1.328(5) .
C16 C17 1.369(6) .
C16 H16 0.9300 .
C17 C18 1.373(5) .
C17 H17 0.9300 .
C18 C19 1.396(5) .
C18 H18 0.9300 .
C19 N3 1.392(4) .
C19 C20 1.397(4) .
C20 C21 1.393(4) .
C20 C25 1.477(4) .
C21 N4 1.394(4) .
C21 C22 1.396(5) .
C22 C23 1.370(5) .
C22 H22 0.9300 .
C23 C24 1.379(6) .
C23 H23 0.9300 .
C24 N4 1.327(5) .
C24 H24 0.9300 .
C25 C26 1.387(4) .
C25 C30 1.395(4) .
C26 C27 1.379(4) .
C26 H26 0.9300 .
C27 C28 1.376(5) .
C27 H27 0.9300 .
C28 C29 1.366(5) .
C28 H28 0.9300 .
C29 C30 1.376(4) .
C29 H29 0.9300 .
C30 H30 0.9300 .
C31 N5 1.335(4) .
C31 C32 1.377(5) .
C31 H31 0.9300 .
C32 C33 1.369(4) .
C32 H32 0.9300 .
C33 C34 1.407(4) .
C33 H33 0.9300 .
C34 N5 1.390(3) .
C34 C35 1.396(4) .
C35 C36 1.398(4) .
C35 C40 1.476(4) .
C36 N6 1.393(3) .
C36 C37 1.402(4) .
C37 C38 1.374(4) .
C37 H37 0.9300 .
C38 C39 1.378(4) .
C38 H38 0.9300 .
C39 N6 1.338(4) .
C39 H39 0.9300 .
C40 C41 1.387(4) .
C40 C45 1.389(4) .
C41 C42 1.378(4) .
C41 H41 0.9300 .
C42 C43 1.386(5) .
C42 H42 0.9300 .
C43 C44 1.370(5) .
C43 H43 0.9300 .
C44 C45 1.384(4) .
C44 H44 0.9300 .
C45 H45 0.9300 .
B1 F2 1.379(4) .
B1 F1 1.385(4) .
B1 N2 1.531(4) .
B1 N1 1.531(4) .
B2 F3 1.373(4) .
B2 F4 1.380(5) .
B2 N3 1.525(5) .
B2 N4 1.538(5) .
B3 F5 1.378(4) .
B3 F6 1.383(4) .
B3 N6 1.532(4) .
B3 N5 1.537(4) .
C46 Cl3 1.728(9) .
C46 Cl2 1.735(8) .
C46 Cl1 1.742(11) .
C46 H46 0.9800 .
C46' Cl3' 1.689(10) .
C46' Cl2' 1.702(10) .
C46' Cl1' 1.739(9) .
C46' H46' 0.9800 .
Cl3' Cl3' 1.744(7) 2_656

loop_
_geom_hbond_atom_site_label_D
_geom_hbond_atom_site_label_H
_geom_hbond_atom_site_label_A
_geom_hbond_distance_DH
_geom_hbond_distance_HA
_geom_hbond_distance_DA
_geom_hbond_angle_DHA
_geom_hbond_site_symmetry_A
C7 H7 F3 0.93 2.56 3.120(4) 118.9 1_455
C16 H16 F2 0.93 2.53 3.449(5) 168.6 .
C17 H17 Cl3 0.93 2.75 3.298(6) 118.3 2_666
C31 H31 F6 0.93 2.35 3.217(4) 155.5 2_665
C46 H46 F1 0.98 2.41 3.212(11) 139.0 2_656
C46' H46' F1 0.98 2.35 3.331(13) 175.7 2_656
C7 H7 F3 0.93 2.56 3.120(4) 118.9 1_455
C16 H16 F2 0.93 2.53 3.449(5) 168.6 .
C17 H17 Cl3 0.93 2.75 3.298(6) 118.3 2_666
C31 H31 F6 0.93 2.35 3.217(4) 155.5 2_665
C46 H46 F1 0.98 2.41 3.212(11) 139.0 2_656
C46' H46' F1 0.98 2.35 3.331(13) 175.7 2_656

loop_
_geom_torsion_atom_site_label_1
_geom_torsion_atom_site_label_2
_geom_torsion_atom_site_label_3
_geom_torsion_atom_site_label_4
_geom_torsion
_geom_torsion_site_symmetry_4
N1 C1 C2 C3 0.4(4) .
C1 C2 C3 C4 -0.8(4) .
C2 C3 C4 N1 0.8(4) .
C2 C3 C4 C5 179.1(3) .
N1 C4 C5 C6 0.6(4) .
C3 C4 C5 C6 -177.4(3) .
N1 C4 C5 C10 -179.4(3) .
C3 C4 C5 C10 2.5(5) .
C4 C5 C6 N2 1.4(4) .
C10 C5 C6 N2 -178.5(3) .
C4 C5 C6 C7 -175.8(3) .
C10 C5 C6 C7 4.3(5) .
C5 C6 C7 C8 178.4(4) .
N2 C6 C7 C8 0.8(4) .
C6 C7 C8 C9 -1.2(5) .
C7 C8 C9 N2 1.2(5) .
C6 C5 C10 C11 -129.3(3) .
C4 C5 C10 C11 50.8(4) .
C6 C5 C10 C15 49.7(4) .
C4 C5 C10 C15 -130.2(3) .
C15 C10 C11 C12 0.8(5) .
C5 C10 C11 C12 179.8(3) .
C10 C11 C12 C13 -0.4(5) .
C11 C12 C13 C14 0.3(6) .
C12 C13 C14 C15 -0.5(6) .
C13 C14 C15 C10 0.9(5) .
C11 C10 C15 C14 -1.0(5) .
C5 C10 C15 C14 180.0(3) .
N3 C16 C17 C18 -1.0(6) .
C16 C17 C18 C19 0.4(5) .
C17 C18 C19 N3 0.3(4) .
C17 C18 C19 C20 175.2(4) .
N3 C19 C20 C21 1.5(4) .
C18 C19 C20 C21 -172.8(3) .
N3 C19 C20 C25 -179.4(3) .
C18 C19 C20 C25 6.3(5) .
C19 C20 C21 N4 0.2(4) .
C25 C20 C21 N4 -178.9(3) .
C19 C20 C21 C22 -179.9(3) .
C25 C20 C21 C22 1.0(5) .
C20 C21 C22 C23 -179.6(3) .
N4 C21 C22 C23 0.4(4) .
C21 C22 C23 C24 -0.2(4) .
C22 C23 C24 N4 0.0(5) .
C21 C20 C25 C26 -128.1(3) .
C19 C20 C25 C26 52.8(4) .
C21 C20 C25 C30 52.6(4) .
C19 C20 C25 C30 -126.5(3) .
C30 C25 C26 C27 -0.3(4) .
C20 C25 C26 C27 -179.6(3) .
C25 C26 C27 C28 1.4(5) .
C26 C27 C28 C29 -0.9(5) .
C27 C28 C29 C30 -0.8(5) .
C28 C29 C30 C25 1.9(5) .
C26 C25 C30 C29 -1.4(4) .
C20 C25 C30 C29 177.9(3) .
N5 C31 C32 C33 0.4(4) .
C31 C32 C33 C34 -0.5(4) .
C32 C33 C34 N5 0.4(3) .
C32 C33 C34 C35 -174.7(3) .
N5 C34 C35 C36 -1.2(4) .
C33 C34 C35 C36 173.4(3) .
N5 C34 C35 C40 -179.5(2) .
C33 C34 C35 C40 -4.9(5) .
C34 C35 C36 N6 -1.2(4) .
C40 C35 C36 N6 177.2(2) .
C34 C35 C36 C37 178.5(3) .
C40 C35 C36 C37 -3.2(5) .
N6 C36 C37 C38 -0.5(3) .
C35 C36 C37 C38 179.8(3) .
C36 C37 C38 C39 0.3(4) .
C37 C38 C39 N6 0.0(4) .
C34 C35 C40 C41 -49.3(4) .
C36 C35 C40 C41 132.3(3) .
C34 C35 C40 C45 131.9(3) .
C36 C35 C40 C45 -46.5(4) .
C45 C40 C41 C42 1.4(4) .
C35 C40 C41 C42 -177.4(3) .
C40 C41 C42 C43 -0.7(5) .
C41 C42 C43 C44 0.0(6) .
C42 C43 C44 C45 0.0(6) .
C43 C44 C45 C40 0.7(5) .
C41 C40 C45 C44 -1.3(5) .
C35 C40 C45 C44 177.5(3) .
C2 C1 N1 C4 0.1(4) .
C2 C1 N1 B1 -175.1(3) .
C3 C4 N1 C1 -0.6(3) .
C5 C4 N1 C1 -179.1(3) .
C3 C4 N1 B1 174.6(3) .
C5 C4 N1 B1 -3.9(4) .
F2 B1 N1 C1 -61.3(4) .
F1 B1 N1 C1 59.3(4) .
N2 B1 N1 C1 178.6(3) .
F2 B1 N1 C4 124.4(3) .
F1 B1 N1 C4 -115.1(3) .
N2 B1 N1 C4 4.2(4) .
C8 C9 N2 C6 -0.7(5) .
C8 C9 N2 B1 -178.0(3) .
C5 C6 N2 C9 -178.0(3) .
C7 C6 N2 C9 -0.1(4) .
C5 C6 N2 B1 -0.5(5) .
C7 C6 N2 B1 177.3(3) .
F2 B1 N2 C9 54.7(5) .
F1 B1 N2 C9 -66.0(4) .
N1 B1 N2 C9 174.9(3) .
F2 B1 N2 C6 -122.2(3) .
F1 B1 N2 C6 117.1(3) .
N1 B1 N2 C6 -2.1(4) .
C17 C16 N3 C19 1.2(5) .
C17 C16 N3 B2 -175.1(4) .
C18 C19 N3 C16 -0.9(4) .
C20 C19 N3 C16 -176.4(3) .
C18 C19 N3 B2 175.4(3) .
C20 C19 N3 B2 -0.1(5) .
F3 B2 N3 C16 -67.8(5) .
F4 B2 N3 C16 53.9(5) .
N4 B2 N3 C16 173.2(4) .
F3 B2 N3 C19 116.6(4) .
F4 B2 N3 C19 -121.8(3) .
N4 B2 N3 C19 -2.4(4) .
C23 C24 N4 C21 0.3(4) .
C23 C24 N4 B2 -176.7(3) .
C20 C21 N4 C24 179.6(3) .
C22 C21 N4 C24 -0.4(4) .
C20 C21 N4 B2 -3.4(5) .
C22 C21 N4 B2 176.6(3) .
F3 B2 N4 C24 61.4(5) .
F4 B2 N4 C24 -59.7(5) .
N3 B2 N4 C24 -179.3(3) .
F3 B2 N4 C21 -115.1(4) .
F4 B2 N4 C21 123.9(3) .
N3 B2 N4 C21 4.2(4) .
C32 C31 N5 C34 -0.1(3) .
C32 C31 N5 B3 174.8(3) .
C35 C34 N5 C31 175.6(3) .
C33 C34 N5 C31 -0.2(3) .
C35 C34 N5 B3 0.6(4) .
C33 C34 N5 B3 -175.1(3) .
F5 B3 N5 C31 -52.1(4) .
F6 B3 N5 C31 68.8(4) .
N6 B3 N5 C31 -172.2(3) .
F5 B3 N5 C34 121.9(3) .
F6 B3 N5 C34 -117.2(3) .
N6 B3 N5 C34 1.8(4) .
C38 C39 N6 C36 -0.3(4) .
C38 C39 N6 B3 175.6(3) .
C35 C36 N6 C39 -179.8(3) .
C37 C36 N6 C39 0.5(3) .
C35 C36 N6 B3 4.3(4) .
C37 C36 N6 B3 -175.4(3) .
F5 B3 N6 C39 61.2(4) .
F6 B3 N6 C39 -59.3(4) .
N5 B3 N6 C39 -179.4(3) .
F5 B3 N6 C36 -123.7(3) .
F6 B3 N6 C36 115.8(3) .
N5 B3 N6 C36 -4.3(4) .
Cl2' C46' Cl3' Cl3' -98(2) 2_656
Cl1' C46' Cl3' Cl3' 26(3) 2_656
